data_7201783
loop_
_publ_author_name
'Yuge, Tetsuharu'
'Hisaki, Ichiro'
'Miyata, Mikiji'
'Tohnai, Norimitsu'

_publ_section_title
;
 Guest-induced topological polymorphism of pseudo-cubic hydrogen bond
 networks---robust and adaptable supramolecular synthon
;
_journal_issue 3
_journal_name_full CrystEngComm
_journal_page_first 263
_journal_paper_doi 10.1039/b715926a
_journal_volume 10
_journal_year 2008
_chemical_formula_moiety 'C199 H224 N8 O16 '
_chemical_formula_sum 'C199 H224 N8 O16'
_chemical_formula_weight 2984.00
_space_group_IT_number 167
_symmetry_cell_setting trigonal
_symmetry_Int_Tables_number 167
_symmetry_space_group_name_Hall '-R 3 2"c'
_symmetry_space_group_name_H-M 'R -3 c :H'
_cell_angle_alpha 90.0000
_cell_angle_beta 90.0000
_cell_angle_gamma 120.0000
_cell_formula_units_Z 6
_cell_length_a 20.7677(6)
_cell_length_b 20.7677(6)
_cell_length_c 70.979(2)
_cell_measurement_reflns_used 29288
_cell_measurement_temperature 213.1
_cell_measurement_theta_max 68.2
_cell_measurement_theta_min 3.5
_cell_volume 26511.7(13)
_computing_cell_refinement PROCESS-AUTO
_computing_data_collection PROCESS-AUTO
_computing_data_reduction CrystalStructure
_computing_publication_material 'CrystalStructure 3.8'
_computing_structure_refinement SHELXL
_computing_structure_solution SIR2002
_diffrn_detector_area_resol_mean 10.00
_diffrn_measured_fraction_theta_full 1.000
_diffrn_measured_fraction_theta_max 1.000
_diffrn_measurement_device_type 'Rigaku RAXIS-RAPID'
_diffrn_measurement_method \w
_diffrn_radiation_type 'Cu K\a'
_diffrn_radiation_wavelength 1.54187
_diffrn_reflns_av_R_equivalents 0.126
_diffrn_reflns_limit_h_max 24
_diffrn_reflns_limit_h_min -24
_diffrn_reflns_limit_k_max 24
_diffrn_reflns_limit_k_min -24
_diffrn_reflns_limit_l_max 85
_diffrn_reflns_limit_l_min -85
_diffrn_reflns_number 83491
_diffrn_reflns_theta_full 68.22
_diffrn_reflns_theta_max 68.22
_exptl_absorpt_coefficient_mu 0.550
_exptl_absorpt_correction_T_max 0.802
_exptl_absorpt_correction_T_min 0.376
_exptl_absorpt_correction_type multi-scan
_exptl_absorpt_process_details
;
Higashi, T. (1995). Program for Absorption Correction.
Rigaku Corporation, Tokyo, Japan.
;
_exptl_crystal_colour colorless
_exptl_crystal_density_diffrn 1.121
_exptl_crystal_density_method 'not measured'
_exptl_crystal_description block
_exptl_crystal_F_000 9612.00
_exptl_crystal_size_max 0.70
_exptl_crystal_size_mid 0.40
_exptl_crystal_size_min 0.40
_refine_diff_density_max 0.67
_refine_diff_density_min -0.38
_refine_ls_extinction_method none
_refine_ls_goodness_of_fit_ref 1.900
_refine_ls_hydrogen_treatment refall
_refine_ls_number_parameters 353
_refine_ls_number_reflns 5399
_refine_ls_R_factor_gt 0.1395
_refine_ls_shift/su_max 0.0000
_refine_ls_structure_factor_coef Fsqd
_refine_ls_weighting_details 'w = 1/[\s^2^(Fo^2^)+(0.0500P)^2^+20.0000P] where P=(Fo^2^+2Fc^2^)/3'
_refine_ls_weighting_scheme calc
_refine_ls_wR_factor_ref 0.3228
_reflns_number_gt 2207
_reflns_number_total 5399
_reflns_threshold_expression F^2^>2.0\s(F^2^)
_cod_data_source_file b715926a.txt
_cod_data_source_block '_TPhAA_isoBu3'
_cod_original_cell_volume 26511.5(14)
_cod_original_sg_symbol_H-M 'R -3 c:H'
_cod_original_formula_sum 'C199 H224 N8 O16 '
_cod_database_code 7201783

loop_
_symmetry_equiv_pos_site_id
_symmetry_equiv_pos_as_xyz
1 +X,+Y,+Z
2 -Y,+X-Y,+Z
3 -X+Y,-X,+Z
4 -X+Y,+Y,1/2+Z
5 +X,+X-Y,1/2+Z
6 -Y,-X,1/2+Z
7 -X,-Y,-Z
8 +Y,-X+Y,-Z
9 +X-Y,+X,-Z
10 +X-Y,-Y,1/2-Z
11 -X,-X+Y,1/2-Z
12 +Y,+X,1/2-Z
13 2/3+X,1/3+Y,1/3+Z
14 2/3-Y,1/3+X-Y,1/3+Z
15 2/3-X+Y,1/3-X,1/3+Z
16 2/3-X+Y,1/3+Y,5/6+Z
17 2/3+X,1/3+X-Y,5/6+Z
18 2/3-Y,1/3-X,5/6+Z
19 2/3-X,1/3-Y,1/3-Z
20 2/3+Y,1/3-X+Y,1/3-Z
21 2/3+X-Y,1/3+X,1/3-Z
22 2/3+X-Y,1/3-Y,5/6-Z
23 2/3-X,1/3-X+Y,5/6-Z
24 2/3+Y,1/3+X,5/6-Z
25 1/3+X,2/3+Y,2/3+Z
26 1/3-Y,2/3+X-Y,2/3+Z
27 1/3-X+Y,2/3-X,2/3+Z
28 1/3-X+Y,2/3+Y,1/6+Z
29 1/3+X,2/3+X-Y,1/6+Z
30 1/3-Y,2/3-X,1/6+Z
31 1/3-X,2/3-Y,2/3-Z
32 1/3+Y,2/3-X+Y,2/3-Z
33 1/3+X-Y,2/3+X,2/3-Z
34 1/3+X-Y,2/3-Y,1/6-Z
35 1/3-X,2/3-X+Y,1/6-Z
36 1/3+Y,2/3+X,1/6-Z

loop_
_atom_site_label
_atom_site_type_symbol
_atom_site_fract_x
_atom_site_fract_y
_atom_site_fract_z
_atom_site_U_iso_or_equiv
_atom_site_adp_type
_atom_site_occupancy
_atom_site_symmetry_multiplicity
_atom_site_calc_flag
_atom_site_refinement_flags
_atom_site_disorder_assembly
_atom_site_disorder_group
O(1) O 0.6092(2) 0.1913(2) 0.48023(8) 0.1190(18) Uani 1.00 1 d . . .
O(2) O 0.6781(2) 0.2107(2) 0.45545(8) 0.1138(17) Uani 1.00 1 d . . .
O(3) O 1.001(2) -0.044(2) 0.4229(2) 0.096(5) Uani 0.33 1 d P . .
O(4) O 1.065(2) 0.008(4) 0.4260(2) 0.166(12) Uani 0.33 1 d P . .
N(1) N 0.8834(3) -0.1075(3) 0.39444(7) 0.0970(18) Uani 1.00 1 d . . .
N(2) N 0.6667 0.3333 0.49383(16) 0.115(3) Uani 1.00 3 d S . .
C(1) C 0.6550(4) 0.1828(3) 0.47105(13) 0.090(2) Uani 1.00 1 d . . .
C(2) C 0.6874(2) 0.1347(2) 0.47964(8) 0.0659(15) Uani 1.00 1 d . . .
C(3) C 0.6698(3) 0.1216(3) 0.50065(9) 0.0667(15) Uani 1.00 1 d . . .
C(4) C 0.5960(3) 0.0855(3) 0.50678(11) 0.0841(18) Uani 1.00 1 d . . .
C(5) C 0.5796(4) 0.0724(4) 0.52593(13) 0.105(2) Uani 1.00 1 d . . .
C(6) C 0.6357(5) 0.0950(4) 0.53887(12) 0.110(2) Uani 1.00 1 d . . .
C(7) C 0.7095(4) 0.1305(3) 0.53327(11) 0.101(2) Uani 1.00 1 d . . .
C(8) C 0.7258(3) 0.1437(3) 0.51426(10) 0.0811(17) Uani 1.00 1 d . . .
C(9) C 0.7729(3) 0.1786(3) 0.47651(8) 0.0695(15) Uani 1.00 1 d . . .
C(10) C 0.8125(3) 0.1429(3) 0.47188(9) 0.0842(18) Uani 1.00 1 d . . .
C(11) C 0.8889(3) 0.1819(4) 0.47036(10) 0.096(2) Uani 1.00 1 d . . .
C(12) C 0.9269(3) 0.2587(4) 0.47314(9) 0.099(2) Uani 1.00 1 d . . .
C(13) C 0.8883(3) 0.2943(3) 0.47772(9) 0.0869(19) Uani 1.00 1 d . . .
C(14) C 0.8122(3) 0.2553(3) 0.47940(8) 0.0748(16) Uani 1.00 1 d . . .
C(15) C 0.6519(2) 0.0592(3) 0.46917(9) 0.0671(15) Uani 1.00 1 d . . .
C(16) C 0.6393(4) 0.0541(4) 0.45009(11) 0.111(2) Uani 1.00 1 d . . .
C(17) C 0.6083(5) -0.0138(6) 0.44070(13) 0.145(3) Uani 1.00 1 d . . .
C(18) C 0.5896(4) -0.0771(5) 0.45020(15) 0.118(2) Uani 1.00 1 d . . .
C(19) C 0.6017(3) -0.0736(3) 0.46893(13) 0.097(2) Uani 1.00 1 d . . .
C(20) C 0.6326(3) -0.0059(3) 0.47857(10) 0.0784(17) Uani 1.00 1 d . . .
C(21) C 1.0000 0.0000 0.43251(17) 0.082(3) Uani 1.00 3 d S . .
C(22) C 1.0000 0.0000 0.45480(11) 0.051(2) Uani 1.00 3 d S . .
C(23) C 0.9193(2) -0.0348(2) 0.46176(8) 0.0612(14) Uani 1.00 1 d . . .
C(24) C 0.8928(3) -0.0854(3) 0.47675(8) 0.0699(15) Uani 1.00 1 d . . .
C(25) C 0.8203(3) -0.1142(3) 0.48357(9) 0.0849(19) Uani 1.00 1 d . . .
C(26) C 0.7744(3) -0.0918(4) 0.47564(12) 0.105(2) Uani 1.00 1 d . . .
C(27) C 0.7989(4) -0.0416(4) 0.46095(12) 0.103(2) Uani 1.00 1 d . . .
C(28) C 0.8710(3) -0.0129(3) 0.45403(9) 0.0844(18) Uani 1.00 1 d . . .
C(29) C 0.8058(6) -0.1554(5) 0.40047(13) 0.162(3) Uani 1.00 1 d . . .
C(30) C 0.8073(8) -0.1881(7) 0.41809(19) 0.50(2) Uani 1.00 1 d . . .
C(31) C 0.8241(13) -0.2489(11) 0.4151(2) 0.98(6) Uani 1.00 1 d . . .
C(32) C 0.7317(11) -0.2216(10) 0.4247(2) 0.429(18) Uani 1.00 1 d . . .
C(33) C 0.6283(11) 0.2924(17) 0.5124(2) 0.152(11) Uani 0.33 1 d P . .
C(34) C 0.6667 0.3333 0.5301(3) 0.131(4) Uani 1.00 3 d S . .
C(35) C 0.7405(6) 0.3350(8) 0.5303(2) 0.166(5) Uani 0.67 1 d P . .
C(36) C 0.7415(16) 0.3333 0.5833 0.50(2) Uiso 1.00 2 d S . .
C(37) C 0.6667 0.1863(5) 0.5833 0.51(7) Uiso 0.33 2 d SP . .
C(38) C 0.6667 0.2585(11) 0.5833 0.56(2) Uiso 1.00 2 d S . .
H(1) H 0.5572 0.0701 0.4980 0.101 Uiso 1.00 1 c R . .
H(2) H 0.5299 0.0478 0.5300 0.126 Uiso 1.00 1 c R . .
H(3) H 0.6240 0.0865 0.5517 0.132 Uiso 1.00 1 c R . .
H(4) H 0.7477 0.1452 0.5422 0.121 Uiso 1.00 1 c R . .
H(5) H 0.7758 0.1680 0.5104 0.097 Uiso 1.00 1 c R . .
H(6) H 0.7866 0.0913 0.4698 0.101 Uiso 1.00 1 c R . .
H(7) H 0.9151 0.1571 0.4675 0.115 Uiso 1.00 1 c R . .
H(8) H 0.9789 0.2861 0.4719 0.119 Uiso 1.00 1 c R . .
H(9) H 0.9143 0.3459 0.4797 0.104 Uiso 1.00 1 c R . .
H(10) H 0.7865 0.2804 0.4825 0.090 Uiso 1.00 1 c R . .
H(11) H 0.6520 0.0975 0.4432 0.133 Uiso 1.00 1 c R . .
H(12) H 0.6003 -0.0156 0.4276 0.174 Uiso 1.00 1 c R . .
H(13) H 0.5685 -0.1229 0.4439 0.141 Uiso 1.00 1 c R . .
H(14) H 0.5890 -0.1174 0.4756 0.116 Uiso 1.00 1 c R . .
H(15) H 0.6404 -0.0049 0.4916 0.094 Uiso 1.00 1 c R . .
H(16) H 0.9243 -0.1004 0.4823 0.084 Uiso 1.00 1 c R . .
H(17) H 0.8032 -0.1485 0.4935 0.102 Uiso 1.00 1 c R . .
H(18) H 0.7258 -0.1110 0.4803 0.125 Uiso 1.00 1 c R . .
H(19) H 0.7670 -0.0267 0.4556 0.123 Uiso 1.00 1 c R . .
H(20) H 0.8875 0.0215 0.4441 0.101 Uiso 1.00 1 c R . .
H(21) H 0.9119 -0.0845 0.4046 0.116 Uiso 1.00 1 c R . .
H(22) H 0.8859 -0.0733 0.3862 0.116 Uiso 1.00 1 c R . .
H(23) H 0.8999 -0.1355 0.3889 0.116 Uiso 1.00 1 c R . .
H(24) H 0.6464 0.3634 0.4900 0.148 Uiso 0.33 1 c R . .
H(25) H 0.6586 0.2984 0.4841 0.148 Uiso 0.33 1 c R . .
H(26) H 0.7186 0.3639 0.4959 0.148 Uiso 0.33 1 c R . .
H(27) H 0.7812 -0.1259 0.4019 0.194 Uiso 1.00 1 c R . .
H(28) H 0.7784 -0.1942 0.3911 0.194 Uiso 1.00 1 c R . .
H(29) H 0.8425 -0.1505 0.4271 0.606 Uiso 1.00 1 c R . .
H(30) H 0.8232 -0.2718 0.4271 1.171 Uiso 1.00 1 c R . .
H(31) H 0.8730 -0.2288 0.4094 1.171 Uiso 1.00 1 c R . .
H(32) H 0.7871 -0.2860 0.4067 1.171 Uiso 1.00 1 c R . .
H(33) H 0.7212 -0.1830 0.4285 0.515 Uiso 1.00 1 c R . .
H(34) H 0.7249 -0.2538 0.4353 0.515 Uiso 1.00 1 c R . .
H(35) H 0.6981 -0.2507 0.4146 0.515 Uiso 1.00 1 c R . .
H(36) H 0.5787 0.2824 0.5122 0.204 Uiso 0.33 1 c R . .
H(37) H 0.6274 0.2451 0.5122 0.204 Uiso 0.33 1 c R . .
H(38) H 0.7374 0.2931 0.5365 0.207 Uiso 0.67 1 c R . .
H(39) H 0.7788 0.3793 0.5360 0.207 Uiso 0.67 1 c R . .
H(40) H 0.7579 0.3347 0.5173 0.207 Uiso 0.67 1 c R . .
H(41) H 0.6667 0.1707 0.5705 0.609 Uiso 0.33 1 c R . .
H(42) H 0.6226 0.1487 0.5898 0.609 Uiso 0.33 1 c R . .
H(43) H 0.7107 0.1927 0.5898 0.609 Uiso 0.33 1 c R . .
H(44) H 0.7867 0.3333 0.5833 0.604 Uiso 1.00 2 c R . .

loop_
_atom_site_aniso_label
_atom_site_aniso_U_11
_atom_site_aniso_U_22
_atom_site_aniso_U_33
_atom_site_aniso_U_12
_atom_site_aniso_U_13
_atom_site_aniso_U_23
O(1) 0.084(3) 0.089(3) 0.206(5) 0.060(3) 0.010(3) 0.023(3)
O(2) 0.096(3) 0.098(3) 0.148(4) 0.050(3) -0.015(3) 0.041(3)
O(3) 0.124(16) 0.113(19) 0.070(10) 0.074(17) -0.005(12) -0.011(10)
O(4) 0.16(3) 0.34(3) 0.072(11) 0.18(3) 0.044(15) 0.03(2)
N(1) 0.143(5) 0.122(4) 0.067(3) 0.097(4) -0.002(3) 0.001(3)
N(2) 0.099(4) 0.099(4) 0.145(9) 0.050(2) 0.0000 0.0000
C(1) 0.064(4) 0.059(4) 0.148(7) 0.032(3) -0.015(4) 0.019(4)
C(2) 0.042(3) 0.052(3) 0.103(4) 0.023(2) -0.003(2) 0.004(3)
C(3) 0.072(4) 0.056(3) 0.079(4) 0.037(3) 0.004(3) -0.002(3)
C(4) 0.071(4) 0.068(4) 0.113(5) 0.033(3) 0.014(3) 0.000(3)
C(5) 0.094(5) 0.101(5) 0.126(6) 0.054(4) 0.027(5) 0.001(5)
C(6) 0.117(7) 0.110(6) 0.105(6) 0.059(5) 0.023(5) 0.000(4)
C(7) 0.101(6) 0.097(5) 0.097(5) 0.045(4) -0.005(4) -0.009(4)
C(8) 0.080(4) 0.078(4) 0.085(4) 0.039(3) -0.004(3) -0.003(3)
C(9) 0.053(3) 0.066(4) 0.089(4) 0.030(3) -0.000(3) 0.010(3)
C(10) 0.062(4) 0.075(4) 0.122(5) 0.039(3) 0.014(3) 0.011(3)
C(11) 0.074(5) 0.104(5) 0.124(5) 0.055(4) 0.005(4) 0.004(4)
C(12) 0.064(4) 0.106(6) 0.107(5) 0.027(4) 0.002(3) 0.009(4)
C(13) 0.073(4) 0.063(4) 0.102(4) 0.018(3) -0.009(3) 0.004(3)
C(14) 0.058(3) 0.056(3) 0.101(4) 0.021(3) -0.005(3) 0.004(3)
C(15) 0.055(3) 0.067(4) 0.078(4) 0.030(3) -0.009(3) -0.010(3)
C(16) 0.139(6) 0.099(6) 0.099(5) 0.062(5) -0.009(5) -0.004(4)
C(17) 0.180(9) 0.143(9) 0.108(6) 0.078(8) -0.029(6) -0.043(6)
C(18) 0.111(6) 0.102(7) 0.138(7) 0.051(5) -0.018(5) -0.043(6)
C(19) 0.071(4) 0.065(4) 0.150(7) 0.032(3) -0.001(4) -0.017(4)
C(20) 0.068(4) 0.054(3) 0.109(4) 0.027(3) -0.001(3) -0.004(3)
C(21) 0.089(6) 0.089(6) 0.066(8) 0.045(3) 0.0000 0.0000
C(22) 0.045(3) 0.045(3) 0.063(5) 0.0224(15) 0.0000 0.0000
C(23) 0.053(3) 0.054(3) 0.079(3) 0.029(2) -0.001(2) -0.007(2)
C(24) 0.056(3) 0.060(3) 0.088(4) 0.024(3) 0.009(3) 0.002(3)
C(25) 0.067(4) 0.071(4) 0.101(4) 0.023(3) 0.020(3) 0.008(3)
C(26) 0.057(4) 0.077(5) 0.173(7) 0.028(4) 0.004(4) -0.010(4)
C(27) 0.067(4) 0.086(5) 0.166(7) 0.047(4) -0.005(4) 0.000(5)
C(28) 0.071(4) 0.080(4) 0.109(4) 0.042(3) -0.004(3) 0.002(3)
C(29) 0.185(11) 0.203(10) 0.123(7) 0.116(9) 0.037(7) 0.031(7)
C(30) 0.36(2) 0.37(2) 0.164(13) -0.28(2) 0.008(14) 0.064(14)
C(31) 1.53(13) 0.31(3) 0.48(4) 0.01(5) -0.65(6) 0.15(3)
C(32) 0.47(3) 0.32(2) 0.38(2) 0.10(2) 0.26(2) -0.036(19)
C(33) 0.09(2) 0.14(2) 0.119(17) -0.022(13) 0.011(16) 0.031(19)
C(34) 0.112(7) 0.112(7) 0.170(15) 0.056(3) 0.0000 0.0000
C(35) 0.109(10) 0.192(14) 0.204(15) 0.081(10) -0.018(9) 0.032(11)

loop_
_atom_type_symbol
_atom_type_description
_atom_type_scat_dispersion_real
_atom_type_scat_dispersion_imag
_atom_type_scat_source
C C 0.018 0.009
;
International Tables for Crystallography
(1992, Vol. C, Tables 4.2.6.8 and 6.1.1.4)
;
O O 0.049 0.032
;
International Tables for Crystallography
(1992, Vol. C, Tables 4.2.6.8 and 6.1.1.4)
;
N N 0.031 0.018
;
International Tables for Crystallography
(1992, Vol. C, Tables 4.2.6.8 and 6.1.1.4)
;
H H 0.000 0.000
;
International Tables for Crystallography
(1992, Vol. C, Table 6.1.1.4)
;

loop_
_geom_angle_atom_site_label_1
_geom_angle_atom_site_label_2
_geom_angle_atom_site_label_3
_geom_angle
_geom_angle_publ_flag
_geom_angle_site_symmetry_1
_geom_angle_site_symmetry_2
_geom_angle_site_symmetry_3
O(3) O(3) O(3) 60(3) yes 2_645 . 3_765
O(3) O(3) O(4) 42(5) yes 2_645 . .
O(3) O(3) O(4) 111(7) yes 2_645 . 3_765
O(3) O(3) C(21) 46(2) yes 2_645 . .
O(3) O(3) O(4) 101(5) yes 3_765 . .
O(3) O(3) O(4) 52(6) yes 3_765 . 3_765
O(3) O(3) C(21) 46(2) yes 3_765 . .
O(4) O(3) O(4) 145(7) yes . . 3_765
O(4) O(3) C(21) 69(4) yes . . .
O(4) O(3) C(21) 76(5) yes 3_765 . .
O(3) O(4) O(3) 86(5) yes . . 2_645
O(3) O(4) C(21) 52(3) yes . . .
O(3) O(4) C(21) 55(4) yes 2_645 . .
C(33) N(2) C(33) 54.8(10) yes . . 2_655
C(33) N(2) C(33) 54.7(15) yes . . 3_665
C(33) N(2) C(33) 54.7(17) yes 2_655 . 3_665
O(1) C(1) O(2) 123.7(8) yes . . .
O(1) C(1) C(2) 119.2(7) yes . . .
O(2) C(1) C(2) 117.1(7) yes . . .
C(1) C(2) C(3) 110.4(6) yes . . .
C(1) C(2) C(9) 107.2(4) yes . . .
C(1) C(2) C(15) 108.5(5) yes . . .
C(3) C(2) C(9) 110.3(4) yes . . .
C(3) C(2) C(15) 109.8(4) yes . . .
C(9) C(2) C(15) 110.6(5) yes . . .
C(2) C(3) C(4) 120.1(5) yes . . .
C(2) C(3) C(8) 121.9(5) yes . . .
C(4) C(3) C(8) 118.0(6) yes . . .
C(3) C(4) C(5) 120.2(6) yes . . .
C(4) C(5) C(6) 120.3(7) yes . . .
C(5) C(6) C(7) 121.0(7) yes . . .
C(6) C(7) C(8) 118.8(7) yes . . .
C(3) C(8) C(7) 121.7(6) yes . . .
C(2) C(9) C(10) 121.7(5) yes . . .
C(2) C(9) C(14) 119.6(6) yes . . .
C(10) C(9) C(14) 118.6(5) yes . . .
C(9) C(10) C(11) 121.2(6) yes . . .
C(10) C(11) C(12) 119.1(9) yes . . .
C(11) C(12) C(13) 120.0(6) yes . . .
C(12) C(13) C(14) 120.9(6) yes . . .
C(9) C(14) C(13) 120.2(7) yes . . .
C(2) C(15) C(16) 121.8(6) yes . . .
C(2) C(15) C(20) 121.3(5) yes . . .
C(16) C(15) C(20) 116.9(6) yes . . .
C(15) C(16) C(17) 121.6(8) yes . . .
C(16) C(17) C(18) 120.6(8) yes . . .
C(17) C(18) C(19) 119.0(8) yes . . .
C(18) C(19) C(20) 121.2(7) yes . . .
C(15) C(20) C(19) 120.8(6) yes . . .
O(3) C(21) O(3) 88(2) yes . . 2_645
O(3) C(21) O(3) 88(3) yes . . 3_765
O(3) C(21) O(4) 59(4) yes . . .
O(3) C(21) O(4) 123(2) yes . . 2_645
O(3) C(21) O(4) 50(4) yes . . 3_765
O(3) C(21) C(22) 126.7(18) yes . . .
O(3) C(21) O(3) 88(3) yes 2_645 . 3_765
O(3) C(21) O(4) 50(5) yes 2_645 . .
O(3) C(21) O(4) 59(3) yes 2_645 . 2_645
O(3) C(21) O(4) 123.0(19) yes 2_645 . 3_765
O(3) C(21) C(22) 126.7(14) yes 2_645 . .
O(3) C(21) O(4) 123(2) yes 3_765 . .
O(3) C(21) O(4) 50(2) yes 3_765 . 2_645
O(3) C(21) O(4) 59(4) yes 3_765 . 3_765
O(3) C(21) C(22) 127(2) yes 3_765 . .
O(4) C(21) O(4) 109(4) yes . . 2_645
O(4) C(21) O(4) 109(4) yes . . 3_765
O(4) C(21) C(22) 109.9(12) yes . . .
O(4) C(21) O(4) 109(4) yes 2_645 . 3_765
O(4) C(21) C(22) 109.9(17) yes 2_645 . .
O(4) C(21) C(22) 109.9(12) yes 3_765 . .
C(21) C(22) C(23) 108.7(3) yes . . .
C(21) C(22) C(23) 108.7(3) yes . . 2_645
C(21) C(22) C(23) 108.7(3) yes . . 3_765
C(23) C(22) C(23) 110.2(4) yes . . 2_645
C(23) C(22) C(23) 110.2(4) yes . . 3_765
C(23) C(22) C(23) 110.2(4) yes 2_645 . 3_765
C(22) C(23) C(24) 121.5(5) yes . . .
C(22) C(23) C(28) 120.7(4) yes . . .
C(24) C(23) C(28) 117.7(5) yes . . .
C(23) C(24) C(25) 121.2(6) yes . . .
C(24) C(25) C(26) 119.7(5) yes . . .
C(25) C(26) C(27) 120.7(7) yes . . .
C(26) C(27) C(28) 120.0(8) yes . . .
C(23) C(28) C(27) 120.8(6) yes . . .
N(1) C(29) C(30) 107.4(10) yes . . .
C(29) C(30) C(31) 110.4(13) yes . . .
C(29) C(30) C(32) 103.6(14) yes . . .
C(31) C(30) C(32) 107.4(14) yes . . .
N(2) C(33) C(33) 62.6(10) yes . . 2_655
N(2) C(33) C(33) 62.7(12) yes . . 3_665
N(2) C(33) C(34) 114.7(14) yes . . .
N(2) C(33) C(35) 176(2) yes . . 3_665
C(33) C(33) C(33) 60(2) yes 2_655 . 3_665
C(33) C(33) C(34) 61.6(11) yes 2_655 . .
C(33) C(33) C(35) 115.5(15) yes 2_655 . 3_665
C(33) C(33) C(34) 61.7(12) yes 3_665 . .
C(33) C(33) C(35) 113.2(19) yes 3_665 . 3_665
C(34) C(33) C(35) 61.7(9) yes . . 3_665
C(33) C(34) C(33) 56.7(12) yes . . 2_655
C(33) C(34) C(33) 56.7(17) yes . . 3_665
C(33) C(34) C(35) 105.5(15) yes . . .
C(33) C(34) C(35) 107.4(17) yes . . 2_655
C(33) C(34) C(35) 57.4(10) yes . . 3_665
C(33) C(34) C(33) 56.7(19) yes 2_655 . 3_665
C(33) C(34) C(35) 57.4(12) yes 2_655 . .
C(33) C(34) C(35) 105.4(17) yes 2_655 . 2_655
C(33) C(34) C(35) 107.5(14) yes 2_655 . 3_665
C(33) C(34) C(35) 107.5(14) yes 3_665 . .
C(33) C(34) C(35) 57.4(14) yes 3_665 . 2_655
C(33) C(34) C(35) 105.4(13) yes 3_665 . 3_665
C(35) C(34) C(35) 120.0(7) yes . . 2_655
C(35) C(34) C(35) 120.1(9) yes . . 3_665
C(35) C(34) C(35) 119.9(8) yes 2_655 . 3_665
C(33) C(35) C(34) 60.9(14) yes 2_655 . .
C(38) C(36) C(38) 120(2) yes . . 2_655
C(36) C(38) C(36) 119.9(18) yes . . 3_665
C(36) C(38) C(37) 120.1(12) yes . . .
C(36) C(38) C(37) 120.1(7) yes 3_665 . .
C(29) N(1) H(21) 109.5 no . . .
C(29) N(1) H(22) 109.5 no . . .
C(29) N(1) H(23) 109.5 no . . .
H(21) N(1) H(22) 109.5 no . . .
H(21) N(1) H(23) 109.5 no . . .
H(22) N(1) H(23) 109.5 no . . .
C(33) N(2) H(24) 109.2 no . . .
C(33) N(2) H(24) 76.6 no . . 2_655
C(33) N(2) H(24) 129.6 no . . 3_665
C(33) N(2) H(25) 110.6 no . . .
C(33) N(2) H(25) 165.1 no . . 2_655
C(33) N(2) H(25) 121.6 no . . 3_665
C(33) N(2) H(26) 109.7 no . . .
C(33) N(2) H(26) 81.2 no . . 2_655
C(33) N(2) H(26) 55.2 no . . 3_665
C(33) N(2) H(24) 129.5 no 2_655 . .
C(33) N(2) H(24) 109.3 no 2_655 . 2_655
C(33) N(2) H(24) 76.7 no 2_655 . 3_665
C(33) N(2) H(25) 121.7 no 2_655 . .
C(33) N(2) H(25) 110.6 no 2_655 . 2_655
C(33) N(2) H(25) 164.9 no 2_655 . 3_665
C(33) N(2) H(26) 55.2 no 2_655 . .
C(33) N(2) H(26) 109.7 no 2_655 . 2_655
C(33) N(2) H(26) 81.3 no 2_655 . 3_665
C(33) N(2) H(24) 76.6 no 3_665 . .
C(33) N(2) H(24) 129.5 no 3_665 . 2_655
C(33) N(2) H(24) 109.2 no 3_665 . 3_665
C(33) N(2) H(25) 165.0 no 3_665 . .
C(33) N(2) H(25) 121.6 no 3_665 . 2_655
C(33) N(2) H(25) 110.5 no 3_665 . 3_665
C(33) N(2) H(26) 81.2 no 3_665 . .
C(33) N(2) H(26) 55.2 no 3_665 . 2_655
C(33) N(2) H(26) 109.7 no 3_665 . 3_665
H(24) N(2) H(24) 112.0 no . . 2_655
H(24) N(2) H(24) 112.0 no . . 3_665
H(24) N(2) H(25) 108.8 no . . .
H(24) N(2) H(25) 82.0 no . . 2_655
H(24) N(2) H(25) 35.6 no . . 3_665
H(24) N(2) H(26) 109.4 no . . .
H(24) N(2) H(26) 28.2 no . . 2_655
H(24) N(2) H(26) 132.8 no . . 3_665
H(24) N(2) H(24) 112.1 no 2_655 . 3_665
H(24) N(2) H(25) 35.6 no 2_655 . .
H(24) N(2) H(25) 108.9 no 2_655 . 2_655
H(24) N(2) H(25) 82.1 no 2_655 . 3_665
H(24) N(2) H(26) 132.9 no 2_655 . .
H(24) N(2) H(26) 109.4 no 2_655 . 2_655
H(24) N(2) H(26) 28.2 no 2_655 . 3_665
H(24) N(2) H(25) 82.2 no 3_665 . .
H(24) N(2) H(25) 35.6 no 3_665 . 2_655
H(24) N(2) H(25) 108.8 no 3_665 . 3_665
H(24) N(2) H(26) 28.2 no 3_665 . .
H(24) N(2) H(26) 132.7 no 3_665 . 2_655
H(24) N(2) H(26) 109.6 no 3_665 . 3_665
H(25) N(2) H(25) 73.3 no . . 2_655
H(25) N(2) H(25) 73.3 no . . 3_665
H(25) N(2) H(26) 109.1 no . . .
H(25) N(2) H(26) 124.1 no . . 2_655
H(25) N(2) H(26) 56.2 no . . 3_665
H(25) N(2) H(25) 73.3 no 2_655 . 3_665
H(25) N(2) H(26) 56.1 no 2_655 . .
H(25) N(2) H(26) 108.9 no 2_655 . 2_655
H(25) N(2) H(26) 124.3 no 2_655 . 3_665
H(25) N(2) H(26) 124.2 no 3_665 . .
H(25) N(2) H(26) 56.1 no 3_665 . 2_655
H(25) N(2) H(26) 109.0 no 3_665 . 3_665
H(26) N(2) H(26) 117.7 no . . 2_655
H(26) N(2) H(26) 117.9 no . . 3_665
H(26) N(2) H(26) 117.7 no 2_655 . 3_665
C(3) C(4) H(1) 119.9 no . . .
C(5) C(4) H(1) 119.9 no . . .
C(4) C(5) H(2) 119.9 no . . .
C(6) C(5) H(2) 119.8 no . . .
C(5) C(6) H(3) 119.5 no . . .
C(7) C(6) H(3) 119.5 no . . .
C(6) C(7) H(4) 120.6 no . . .
C(8) C(7) H(4) 120.6 no . . .
C(3) C(8) H(5) 119.2 no . . .
C(7) C(8) H(5) 119.1 no . . .
C(9) C(10) H(6) 119.4 no . . .
C(11) C(10) H(6) 119.4 no . . .
C(10) C(11) H(7) 120.4 no . . .
C(12) C(11) H(7) 120.4 no . . .
C(11) C(12) H(8) 120.0 no . . .
C(13) C(12) H(8) 120.0 no . . .
C(12) C(13) H(9) 119.6 no . . .
C(14) C(13) H(9) 119.6 no . . .
C(9) C(14) H(10) 119.9 no . . .
C(13) C(14) H(10) 119.9 no . . .
C(15) C(16) H(11) 119.2 no . . .
C(17) C(16) H(11) 119.2 no . . .
C(16) C(17) H(12) 119.7 no . . .
C(18) C(17) H(12) 119.7 no . . .
C(17) C(18) H(13) 120.5 no . . .
C(19) C(18) H(13) 120.5 no . . .
C(18) C(19) H(14) 119.4 no . . .
C(20) C(19) H(14) 119.4 no . . .
C(15) C(20) H(15) 119.6 no . . .
C(19) C(20) H(15) 119.6 no . . .
C(23) C(24) H(16) 119.4 no . . .
C(25) C(24) H(16) 119.4 no . . .
C(24) C(25) H(17) 120.2 no . . .
C(26) C(25) H(17) 120.2 no . . .
C(25) C(26) H(18) 119.7 no . . .
C(27) C(26) H(18) 119.6 no . . .
C(26) C(27) H(19) 120.0 no . . .
C(28) C(27) H(19) 120.0 no . . .
C(23) C(28) H(20) 119.6 no . . .
C(27) C(28) H(20) 119.6 no . . .
N(1) C(29) H(27) 110.3 no . . .
N(1) C(29) H(28) 110.3 no . . .
C(30) C(29) H(27) 110.2 no . . .
C(30) C(29) H(28) 110.2 no . . .
H(27) C(29) H(28) 108.5 no . . .
C(29) C(30) H(29) 111.7 no . . .
C(31) C(30) H(29) 111.7 no . . .
C(32) C(30) H(29) 111.7 no . . .
C(30) C(31) H(30) 109.5 no . . .
C(30) C(31) H(31) 109.5 no . . .
C(30) C(31) H(32) 109.5 no . . .
H(30) C(31) H(31) 109.5 no . . .
H(30) C(31) H(32) 109.5 no . . .
H(31) C(31) H(32) 109.5 no . . .
C(30) C(32) H(33) 109.5 no . . .
C(30) C(32) H(34) 109.5 no . . .
C(30) C(32) H(35) 109.5 no . . .
H(33) C(32) H(34) 109.5 no . . .
H(33) C(32) H(35) 109.5 no . . .
H(34) C(32) H(35) 109.5 no . . .
N(2) C(33) H(26) 37.6 no . . 3_665
N(2) C(33) H(36) 108.4 no . . .
N(2) C(33) H(37) 106.6 no . . .
N(2) C(33) H(40) 140.2 no . . 3_665
C(33) C(33) H(26) 77.2 no 2_655 . 3_665
C(33) C(33) H(36) 157.8 no 2_655 . .
C(33) C(33) H(37) 94.1 no 2_655 . .
C(33) C(33) H(40) 148.8 no 2_655 . 3_665
C(33) C(33) H(26) 100.1 no 3_665 . 3_665
C(33) C(33) H(36) 97.8 no 3_665 . .
C(33) C(33) H(37) 154.1 no 3_665 . .
C(33) C(33) H(40) 141.7 no 3_665 . 3_665
C(34) C(33) H(26) 138.8 no . . 3_665
C(34) C(33) H(36) 110.3 no . . .
C(34) C(33) H(37) 108.5 no . . .
C(34) C(33) H(40) 104.9 no . . 3_665
C(35) C(33) H(26) 146.5 no 3_665 . 3_665
C(35) C(33) H(36) 71.9 no 3_665 . .
C(35) C(33) H(37) 77.0 no 3_665 . .
C(35) C(33) H(40) 43.2 no 3_665 . 3_665
H(26) C(33) H(36) 108.5 no 3_665 . .
H(26) C(33) H(37) 71.1 no 3_665 . .
H(26) C(33) H(40) 110.0 no 3_665 . 3_665
H(36) C(33) H(37) 108.1 no . . .
H(36) C(33) H(40) 50.7 no . . 3_665
H(37) C(33) H(40) 62.1 no . . 3_665
C(33) C(35) H(38) 126.9 no 2_655 . .
C(33) C(35) H(39) 122.0 no 2_655 . .
C(33) C(35) H(40) 50.0 no 2_655 . .
C(34) C(35) H(38) 112.3 no . . .
C(34) C(35) H(39) 111.9 no . . .
C(34) C(35) H(40) 110.8 no . . .
H(38) C(35) H(39) 109.5 no . . .
H(38) C(35) H(40) 106.4 no . . .
H(39) C(35) H(40) 105.6 no . . .
C(38) C(36) H(44) 119.9 no . . .
C(38) C(36) H(44) 119.9 no 2_655 . .
C(38) C(37) H(41) 109.5 no . . .
C(38) C(37) H(41) 109.5 no . . 35_656
C(38) C(37) H(42) 109.5 no . . .
C(38) C(37) H(42) 109.5 no . . 35_656
C(38) C(37) H(43) 109.5 no . . .
C(38) C(37) H(43) 109.5 no . . 35_656
H(41) C(37) H(41) 141.1 no . . 35_656
H(41) C(37) H(42) 109.5 no . . .
H(41) C(37) H(42) 56.3 no . . 35_656
H(41) C(37) H(43) 109.5 no . . .
H(41) C(37) H(43) 56.3 no . . 35_656
H(41) C(37) H(42) 56.2 no 35_656 . .
H(41) C(37) H(42) 109.5 no 35_656 . 35_656
H(41) C(37) H(43) 56.3 no 35_656 . .
H(41) C(37) H(43) 109.4 no 35_656 . 35_656
H(42) C(37) H(42) 141.1 no . . 35_656
H(42) C(37) H(43) 109.5 no . . .
H(42) C(37) H(43) 56.2 no . . 35_656
H(42) C(37) H(43) 56.2 no 35_656 . .
H(42) C(37) H(43) 109.5 no 35_656 . 35_656
H(43) C(37) H(43) 141.1 no . . 35_656
N(2) H(24) H(25) 72.6 no . . 3_665
N(2) H(24) H(26) 75.7 no . . 2_655
H(25) H(24) H(26) 117.4 no 3_665 . 2_655
N(2) H(25) H(24) 71.7 no . . 2_655
N(2) H(26) C(33) 87.2 no . . 2_655
N(2) H(26) H(24) 76.1 no . . 3_665
C(33) H(26) H(24) 131.7 no 2_655 . 3_665
C(33) H(40) C(35) 86.8 no 2_655 . .

loop_
_geom_bond_atom_site_label_1
_geom_bond_atom_site_label_2
_geom_bond_distance
_geom_bond_publ_flag
_geom_bond_site_symmetry_1
_geom_bond_site_symmetry_2
O(1) C(1) 1.236(11) yes . .
O(2) C(1) 1.230(10) yes . .
O(3) O(3) 1.58(5) yes . 2_645
O(3) O(3) 1.58(9) yes . 3_765
O(3) O(4) 1.25(6) yes . .
O(3) O(4) 1.07(7) yes . 3_765
O(3) C(21) 1.14(4) yes . .
O(4) C(21) 1.36(6) yes . .
N(1) C(29) 1.472(11) yes . .
N(2) C(33) 1.55(2) yes . .
N(2) C(33) 1.55(2) yes . 2_655
N(2) C(33) 1.55(2) yes . 3_665
C(1) C(2) 1.580(11) yes . .
C(2) C(3) 1.527(8) yes . .
C(2) C(9) 1.553(7) yes . .
C(2) C(15) 1.548(8) yes . .
C(3) C(4) 1.397(9) yes . .
C(3) C(8) 1.402(9) yes . .
C(4) C(5) 1.394(11) yes . .
C(5) C(6) 1.369(13) yes . .
C(6) C(7) 1.385(13) yes . .
C(7) C(8) 1.385(10) yes . .
C(9) C(10) 1.394(11) yes . .
C(9) C(14) 1.395(8) yes . .
C(10) C(11) 1.379(9) yes . .
C(11) C(12) 1.396(11) yes . .
C(12) C(13) 1.371(14) yes . .
C(13) C(14) 1.375(9) yes . .
C(15) C(16) 1.373(10) yes . .
C(15) C(20) 1.376(9) yes . .
C(16) C(17) 1.393(14) yes . .
C(17) C(18) 1.350(16) yes . .
C(18) C(19) 1.348(14) yes . .
C(19) C(20) 1.397(9) yes . .
C(21) C(22) 1.582(14) yes . .
C(22) C(23) 1.538(6) yes . .
C(22) C(23) 1.538(7) yes . 2_645
C(22) C(23) 1.538(5) yes . 3_765
C(23) C(24) 1.401(7) yes . .
C(23) C(28) 1.401(11) yes . .
C(24) C(25) 1.398(9) yes . .
C(25) C(26) 1.372(12) yes . .
C(26) C(27) 1.380(11) yes . .
C(27) C(28) 1.395(10) yes . .
C(29) C(30) 1.431(17) yes . .
C(30) C(31) 1.48(3) yes . .
C(30) C(32) 1.44(2) yes . .
C(33) C(33) 1.43(2) yes . 2_655
C(33) C(33) 1.43(4) yes . 3_665
C(33) C(34) 1.50(2) yes . .
C(33) C(35) 1.45(2) yes . 3_665
C(34) C(35) 1.516(16) yes . .
C(34) C(35) 1.518(19) yes . 2_655
C(34) C(35) 1.517(11) yes . 3_665
C(36) C(38) 1.55(2) yes . .
C(36) C(38) 1.55(2) yes . 2_655
C(37) C(38) 1.50(2) yes . .
N(1) H(21) 0.900 no . .
N(1) H(22) 0.900 no . .
N(1) H(23) 0.900 no . .
N(2) H(24) 0.952 no . .
N(2) H(24) 0.951 no . 2_655
N(2) H(24) 0.950 no . 3_665
N(2) H(25) 0.955 no . .
N(2) H(25) 0.956 no . 2_655
N(2) H(25) 0.957 no . 3_665
N(2) H(26) 0.949 no . .
N(2) H(26) 0.950 no . 2_655
N(2) H(26) 0.949 no . 3_665
C(4) H(1) 0.940 no . .
C(5) H(2) 0.940 no . .
C(6) H(3) 0.940 no . .
C(7) H(4) 0.940 no . .
C(8) H(5) 0.940 no . .
C(10) H(6) 0.940 no . .
C(11) H(7) 0.940 no . .
C(12) H(8) 0.940 no . .
C(13) H(9) 0.940 no . .
C(14) H(10) 0.940 no . .
C(16) H(11) 0.940 no . .
C(17) H(12) 0.940 no . .
C(18) H(13) 0.940 no . .
C(19) H(14) 0.940 no . .
C(20) H(15) 0.940 no . .
C(24) H(16) 0.940 no . .
C(25) H(17) 0.940 no . .
C(26) H(18) 0.940 no . .
C(27) H(19) 0.940 no . .
C(28) H(20) 0.940 no . .
C(29) H(27) 0.980 no . .
C(29) H(28) 0.980 no . .
C(30) H(29) 0.990 no . .
C(31) H(30) 0.970 no . .
C(31) H(31) 0.970 no . .
C(31) H(32) 0.970 no . .
C(32) H(33) 0.970 no . .
C(32) H(34) 0.970 no . .
C(32) H(35) 0.970 no . .
C(33) H(26) 1.278 no . 3_665
C(33) H(36) 0.943 no . .
C(33) H(37) 0.973 no . .
C(33) H(40) 1.113 no . 3_665
C(35) H(38) 0.947 no . .
C(35) H(39) 0.953 no . .
C(35) H(40) 0.995 no . .
C(36) H(44) 0.940 no . .
C(37) H(41) 0.970 no . .
C(37) H(41) 0.970 no . 35_656
C(37) H(42) 0.970 no . .
C(37) H(42) 0.970 no . 35_656
C(37) H(43) 0.970 no . .
C(37) H(43) 0.970 no . 35_656
H(24) H(25) 0.583 no . 3_665
H(24) H(26) 0.463 no . 2_655

loop_
_geom_contact_atom_site_label_1
_geom_contact_atom_site_label_2
_geom_contact_distance
_geom_contact_publ_flag
_geom_contact_site_symmetry_1
_geom_contact_site_symmetry_2
O(1) N(1) 3.243(8) ? . 24_545
O(1) N(2) 2.745(6) ? . .
O(1) C(14) 3.415(9) ? . 3_665
O(1) C(33) 2.99(2) ? . .
O(1) C(33) 3.50(2) ? . 2_655
O(2) N(1) 2.768(6) ? . 23_665
O(2) N(1) 2.796(9) ? . 24_545
O(2) C(29) 3.412(12) ? . 24_545
O(3) N(1) 2.92(4) ? . .
O(3) N(1) 2.82(4) ? . 2_645
O(3) C(29) 3.54(6) ? . 2_645
O(3) C(30) 3.58(6) ? . 2_645
O(4) N(1) 2.50(4) ? . 2_645
O(4) C(29) 3.10(7) ? . 2_645
O(4) C(30) 2.76(8) ? . 2_645
O(4) C(31) 3.44(5) ? . 2_645
N(1) O(1) 3.243(8) ? . 24_545
N(1) O(2) 2.768(10) ? . 23_655
N(1) O(2) 2.796(9) ? . 24_545
N(1) O(3) 2.92(4) ? . .
N(1) O(3) 2.82(2) ? . 3_765
N(1) O(4) 2.50(2) ? . 3_765
N(1) C(1) 3.328(11) ? . 24_545
N(1) C(21) 3.570(10) ? . .
N(2) O(1) 2.745(6) ? . .
N(2) O(1) 2.746(6) ? . 2_655
N(2) O(1) 2.747(7) ? . 3_665
N(2) C(1) 3.418(9) ? . .
N(2) C(1) 3.419(8) ? . 2_655
N(2) C(1) 3.420(10) ? . 3_665
C(1) N(1) 3.328(11) ? . 24_545
C(1) N(2) 3.418(9) ? . .
C(6) C(37) 3.569(10) ? . .
C(14) O(1) 3.415(9) ? . 2_655
C(21) N(1) 3.570(10) ? . .
C(21) N(1) 3.570(11) ? . 2_645
C(21) N(1) 3.570(10) ? . 3_765
C(29) O(2) 3.412(11) ? . 24_545
C(29) O(3) 3.54(3) ? . 3_765
C(29) O(4) 3.10(3) ? . 3_765
C(30) O(3) 3.58(3) ? . 3_765
C(30) O(4) 2.76(5) ? . 3_765
C(31) O(4) 3.44(8) ? . 3_765
C(31) C(31) 3.04(3) ? . 22_445
C(33) O(1) 2.99(2) ? . .
C(33) O(1) 3.50(3) ? . 3_665
C(37) C(6) 3.569(10) ? . .
C(37) C(6) 3.570(10) ? . 35_656
O(1) H(9) 3.214 ? . 3_665
O(1) H(10) 2.660 ? . 3_665
O(1) H(22) 2.483 ? . 24_545
O(1) H(23) 3.352 ? . 24_545
O(1) H(24) 3.330 ? . .
O(1) H(24) 1.830 ? . 2_655
O(1) H(24) 3.051 ? . 3_665
O(1) H(25) 1.947 ? . .
O(1) H(25) 3.056 ? . 2_655
O(1) H(25) 2.867 ? . 3_665
O(1) H(26) 3.331 ? . .
O(1) H(26) 3.342 ? . 2_655
O(1) H(26) 1.974 ? . 3_665
O(1) H(36) 3.215 ? . .
O(1) H(36) 3.173 ? . 2_655
O(1) H(37) 2.475 ? . .
O(1) H(40) 3.033 ? . 3_665
O(2) H(21) 2.970 ? . 23_665
O(2) H(21) 3.082 ? . 24_545
O(2) H(22) 3.030 ? . 23_665
O(2) H(22) 1.949 ? . 24_545
O(2) H(23) 1.986 ? . 23_665
O(2) H(23) 3.401 ? . 24_545
O(2) H(24) 3.209 ? . 2_655
O(2) H(25) 2.889 ? . .
O(2) H(25) 3.536 ? . 2_655
O(2) H(26) 3.443 ? . 3_665
O(2) H(27) 3.058 ? . 24_545
O(2) H(31) 3.150 ? . 23_665
O(3) H(21) 2.061 ? . .
O(3) H(21) 1.995 ? . 2_645
O(3) H(21) 3.004 ? . 3_765
O(3) H(22) 3.370 ? . .
O(3) H(22) 2.995 ? . 2_645
O(3) H(23) 3.139 ? . .
O(3) H(23) 3.433 ? . 2_645
O(3) H(27) 3.564 ? . 2_645
O(3) H(29) 2.915 ? . .
O(3) H(29) 2.826 ? . 2_645
O(3) H(31) 3.538 ? . .
O(4) H(21) 3.166 ? . .
O(4) H(21) 1.624 ? . 2_645
O(4) H(21) 2.970 ? . 3_765
O(4) H(22) 3.033 ? . 2_645
O(4) H(23) 2.928 ? . 2_645
O(4) H(27) 3.402 ? . 2_645
O(4) H(29) 1.952 ? . 2_645
O(4) H(31) 3.179 ? . 2_645
N(1) H(10) 3.366 ? . 23_655
N(1) H(22) 3.515 ? . 2_645
N(2) H(10) 3.282 ? . .
N(2) H(10) 3.284 ? . 2_655
N(2) H(10) 3.284 ? . 3_665
C(1) H(22) 2.464 ? . 24_545
C(1) H(23) 3.019 ? . 23_665
C(1) H(24) 2.660 ? . 2_655
C(1) H(24) 3.387 ? . 3_665
C(1) H(25) 2.538 ? . .
C(1) H(25) 3.436 ? . 2_655
C(1) H(25) 3.584 ? . 3_665
C(1) H(26) 2.784 ? . 3_665
C(1) H(27) 3.493 ? . 24_545
C(1) H(36) 3.566 ? . 2_655
C(1) H(37) 3.359 ? . .
C(3) H(36) 3.349 ? . 2_655
C(3) H(37) 3.206 ? . .
C(4) H(1) 3.224 ? . 7_656
C(4) H(9) 3.443 ? . 9_546
C(4) H(37) 3.065 ? . .
C(4) H(39) 3.462 ? . 3_665
C(4) H(40) 3.547 ? . 3_665
C(5) H(1) 3.361 ? . 7_656
C(5) H(9) 3.198 ? . 9_546
C(5) H(37) 3.353 ? . .
C(5) H(39) 2.985 ? . 3_665
C(6) H(8) 3.266 ? . 9_546
C(6) H(9) 3.541 ? . 9_546
C(6) H(38) 3.566 ? . .
C(6) H(39) 3.059 ? . 3_665
C(6) H(41) 2.626 ? . .
C(6) H(42) 3.266 ? . 35_656
C(6) H(43) 2.983 ? . 35_656
C(7) H(8) 3.012 ? . 9_546
C(7) H(14) 3.554 ? . 8_666
C(7) H(18) 3.572 ? . 8_666
C(7) H(34) 3.526 ? . 8_666
C(7) H(38) 3.137 ? . .
C(7) H(41) 3.032 ? . .
C(7) H(42) 3.351 ? . 35_656
C(8) H(8) 3.287 ? . 9_546
C(8) H(14) 3.268 ? . 8_666
C(8) H(18) 3.230 ? . 8_666
C(8) H(36) 3.262 ? . 2_655
C(8) H(37) 3.597 ? . .
C(8) H(38) 3.381 ? . .
C(9) H(23) 3.413 ? . 23_665
C(10) H(17) 3.484 ? . 8_666
C(10) H(19) 3.363 ? . .
C(10) H(30) 3.599 ? . 3_765
C(11) H(16) 3.572 ? . 3_765
C(11) H(17) 3.568 ? . 3_765
C(11) H(17) 3.566 ? . 8_666
C(11) H(18) 3.527 ? . 8_666
C(11) H(30) 3.099 ? . 3_765
C(11) H(32) 3.556 ? . 23_665
C(11) H(34) 3.490 ? . 3_765
C(12) H(15) 3.067 ? . 8_666
C(12) H(28) 3.410 ? . 23_665
C(12) H(32) 3.452 ? . 23_665
C(12) H(34) 3.242 ? . 3_765
C(13) H(14) 3.314 ? . 8_666
C(13) H(15) 2.905 ? . 8_666
C(13) H(23) 3.484 ? . 23_665
C(13) H(28) 2.870 ? . 23_665
C(14) H(14) 3.435 ? . 8_666
C(14) H(23) 2.942 ? . 23_665
C(14) H(24) 3.560 ? . 3_665
C(14) H(28) 3.283 ? . 23_665
C(14) H(36) 3.417 ? . 2_655
C(15) H(2) 3.287 ? . 7_656
C(16) H(2) 3.375 ? . 7_656
C(16) H(27) 3.177 ? . 24_545
C(17) H(2) 3.322 ? . 7_656
C(17) H(12) 3.021 ? . 24_545
C(17) H(19) 3.597 ? . .
C(18) H(2) 3.164 ? . 7_656
C(18) H(12) 3.372 ? . 24_545
C(18) H(19) 3.311 ? . .
C(19) H(2) 3.034 ? . 7_656
C(19) H(5) 3.515 ? . 9_546
C(19) H(18) 3.147 ? . .
C(19) H(19) 3.209 ? . .
C(20) H(2) 3.095 ? . 7_656
C(20) H(9) 3.328 ? . 9_546
C(20) H(18) 3.570 ? . .
C(20) H(19) 3.440 ? . .
C(21) H(21) 2.675 ? . .
C(21) H(21) 2.675 ? . 2_645
C(21) H(21) 2.675 ? . 3_765
C(21) H(29) 3.223 ? . .
C(21) H(29) 3.223 ? . 2_645
C(21) H(29) 3.223 ? . 3_765
C(23) H(29) 3.248 ? . .
C(24) H(7) 2.951 ? . 2_645
C(24) H(16) 3.143 ? . 8_666
C(25) H(7) 3.133 ? . 2_645
C(25) H(8) 3.577 ? . 2_645
C(25) H(16) 2.995 ? . 8_666
C(25) H(17) 3.500 ? . 8_666
C(26) H(5) 3.318 ? . 9_546
C(26) H(17) 3.340 ? . 8_666
C(27) H(6) 2.963 ? . .
C(27) H(33) 3.434 ? . .
C(28) H(6) 3.578 ? . .
C(28) H(7) 3.314 ? . .
C(28) H(29) 3.238 ? . .
C(29) H(11) 3.514 ? . 24_545
C(30) H(32) 3.566 ? . 22_445
C(31) H(20) 3.544 ? . 2_645
C(31) H(30) 2.708 ? . 22_445
C(31) H(31) 3.548 ? . 22_445
C(31) H(32) 2.536 ? . 22_445
C(32) H(4) 3.382 ? . 9_546
C(32) H(32) 3.393 ? . 22_445
C(32) H(35) 3.543 ? . 22_445
C(33) H(10) 3.224 ? . 3_665
C(35) H(14) 3.487 ? . 8_666
C(36) H(38) 3.418 ? . .
C(36) H(38) 3.419 ? . 34_556
C(36) H(39) 3.472 ? . .
C(36) H(39) 3.473 ? . 34_556
C(36) H(41) 3.068 ? . 34_556
C(36) H(42) 3.398 ? . 34_556
C(36) H(43) 2.699 ? . 34_556
C(37) H(3) 2.875 ? . .
C(37) H(3) 2.876 ? . 35_656
C(38) H(38) 3.559 ? . .
C(38) H(38) 3.560 ? . 35_656
C(38) H(39) 3.565 ? . 3_665
C(38) H(39) 3.565 ? . 34_556
H(1) C(4) 3.224 ? . 7_656
H(1) C(5) 3.361 ? . 7_656
H(1) H(1) 2.699 ? . 7_656
H(1) H(2) 2.962 ? . 7_656
H(1) H(9) 3.071 ? . 3_665
H(1) H(37) 3.326 ? . .
H(2) C(15) 3.287 ? . 7_656
H(2) C(16) 3.375 ? . 7_656
H(2) C(17) 3.322 ? . 7_656
H(2) C(18) 3.164 ? . 7_656
H(2) C(19) 3.034 ? . 7_656
H(2) C(20) 3.095 ? . 7_656
H(2) H(1) 2.962 ? . 7_656
H(2) H(9) 3.320 ? . 9_546
H(2) H(14) 3.449 ? . 7_656
H(2) H(15) 3.535 ? . 7_656
H(2) H(39) 3.164 ? . 3_665
H(3) C(37) 2.875 ? . .
H(3) H(28) 3.591 ? . 30_555
H(3) H(34) 3.543 ? . 8_666
H(3) H(35) 3.007 ? . 30_555
H(3) H(39) 3.268 ? . 3_665
H(3) H(41) 2.014 ? . .
H(3) H(41) 3.501 ? . 35_656
H(3) H(42) 2.998 ? . .
H(3) H(42) 2.706 ? . 35_656
H(3) H(43) 3.380 ? . .
H(3) H(43) 2.211 ? . 35_656
H(4) C(32) 3.382 ? . 8_666
H(4) H(8) 3.208 ? . 9_546
H(4) H(13) 3.255 ? . 8_666
H(4) H(14) 3.211 ? . 8_666
H(4) H(18) 3.193 ? . 8_666
H(4) H(33) 2.987 ? . 8_666
H(4) H(34) 3.016 ? . 8_666
H(4) H(38) 3.209 ? . .
H(4) H(41) 2.832 ? . .
H(4) H(42) 2.896 ? . 35_656
H(5) C(19) 3.515 ? . 8_666
H(5) C(26) 3.318 ? . 8_666
H(5) H(14) 2.632 ? . 8_666
H(5) H(17) 3.556 ? . 8_666
H(5) H(18) 2.494 ? . 8_666
H(5) H(36) 3.434 ? . 2_655
H(5) H(38) 3.590 ? . .
H(6) C(27) 2.963 ? . .
H(6) C(28) 3.578 ? . .
H(6) H(17) 3.257 ? . 8_666
H(6) H(19) 2.487 ? . .
H(6) H(20) 3.586 ? . .
H(7) C(24) 2.951 ? . 3_765
H(7) C(25) 3.133 ? . 3_765
H(7) C(28) 3.314 ? . .
H(7) H(16) 2.764 ? . 3_765
H(7) H(17) 3.077 ? . 3_765
H(7) H(17) 3.394 ? . 8_666
H(7) H(20) 3.068 ? . .
H(7) H(29) 3.445 ? . 3_765
H(7) H(30) 2.920 ? . 3_765
H(7) H(34) 3.269 ? . 3_765
H(8) C(6) 3.266 ? . 8_666
H(8) C(7) 3.012 ? . 8_666
H(8) C(8) 3.287 ? . 8_666
H(8) C(25) 3.577 ? . 3_765
H(8) H(4) 3.208 ? . 8_666
H(8) H(15) 2.893 ? . 8_666
H(8) H(17) 3.249 ? . 3_765
H(8) H(34) 2.787 ? . 3_765
H(9) O(1) 3.214 ? . 2_655
H(9) C(4) 3.443 ? . 8_666
H(9) C(5) 3.198 ? . 8_666
H(9) C(6) 3.541 ? . 8_666
H(9) C(20) 3.328 ? . 8_666
H(9) H(1) 3.071 ? . 2_655
H(9) H(2) 3.320 ? . 8_666
H(9) H(14) 3.308 ? . 8_666
H(9) H(15) 2.583 ? . 8_666
H(9) H(28) 2.761 ? . 23_665
H(10) O(1) 2.660 ? . 2_655
H(10) N(1) 3.366 ? . 23_665
H(10) N(2) 3.282 ? . .
H(10) C(33) 3.224 ? . 2_655
H(10) H(14) 3.514 ? . 8_666
H(10) H(22) 3.216 ? . 23_665
H(10) H(23) 2.782 ? . 23_665
H(10) H(24) 3.184 ? . 2_655
H(10) H(24) 2.620 ? . 3_665
H(10) H(25) 2.862 ? . .
H(10) H(25) 2.965 ? . 2_655
H(10) H(26) 2.887 ? . .
H(10) H(26) 3.092 ? . 3_665
H(10) H(28) 3.447 ? . 23_665
H(10) H(36) 2.659 ? . 2_655
H(10) H(37) 3.277 ? . 2_655
H(10) H(40) 2.896 ? . .
H(11) C(29) 3.514 ? . 24_545
H(11) H(22) 3.320 ? . 24_545
H(11) H(27) 2.642 ? . 24_545
H(11) H(31) 3.177 ? . 23_665
H(12) C(17) 3.021 ? . 24_545
H(12) C(18) 3.372 ? . 24_545
H(12) H(12) 2.401 ? . 24_545
H(12) H(13) 3.104 ? . 24_545
H(12) H(27) 3.498 ? . 24_545
H(13) H(4) 3.255 ? . 9_546
H(13) H(12) 3.104 ? . 24_545
H(13) H(38) 3.088 ? . 9_546
H(13) H(39) 3.372 ? . 9_546
H(13) H(42) 3.404 ? . 18_554
H(13) H(44) 2.911 ? . 9_546
H(14) C(7) 3.554 ? . 9_546
H(14) C(8) 3.268 ? . 9_546
H(14) C(13) 3.314 ? . 9_546
H(14) C(14) 3.435 ? . 9_546
H(14) C(35) 3.487 ? . 9_546
H(14) H(2) 3.449 ? . 7_656
H(14) H(4) 3.211 ? . 9_546
H(14) H(5) 2.632 ? . 9_546
H(14) H(9) 3.308 ? . 9_546
H(14) H(10) 3.514 ? . 9_546
H(14) H(18) 2.797 ? . .
H(14) H(19) 3.504 ? . .
H(14) H(36) 3.562 ? . 7_656
H(14) H(38) 3.131 ? . 9_546
H(14) H(39) 3.511 ? . 9_546
H(14) H(40) 3.146 ? . 9_546
H(15) C(12) 3.067 ? . 9_546
H(15) C(13) 2.905 ? . 9_546
H(15) H(2) 3.535 ? . 7_656
H(15) H(8) 2.893 ? . 9_546
H(15) H(9) 2.583 ? . 9_546
H(15) H(18) 3.544 ? . .
H(16) C(11) 3.572 ? . 2_645
H(16) C(24) 3.143 ? . 9_546
H(16) C(25) 2.995 ? . 9_546
H(16) H(7) 2.764 ? . 2_645
H(16) H(16) 3.138 ? . 8_666
H(16) H(16) 3.138 ? . 9_546
H(16) H(17) 2.901 ? . 9_546
H(17) C(10) 3.484 ? . 9_546
H(17) C(11) 3.568 ? . 2_645
H(17) C(11) 3.566 ? . 9_546
H(17) C(25) 3.500 ? . 9_546
H(17) C(26) 3.340 ? . 9_546
H(17) H(5) 3.556 ? . 9_546
H(17) H(6) 3.257 ? . 9_546
H(17) H(7) 3.077 ? . 2_645
H(17) H(7) 3.394 ? . 9_546
H(17) H(8) 3.249 ? . 2_645
H(17) H(16) 2.901 ? . 8_666
H(17) H(18) 3.546 ? . 9_546
H(18) C(7) 3.572 ? . 9_546
H(18) C(8) 3.230 ? . 9_546
H(18) C(11) 3.527 ? . 9_546
H(18) C(19) 3.147 ? . .
H(18) C(20) 3.570 ? . .
H(18) H(4) 3.193 ? . 9_546
H(18) H(5) 2.494 ? . 9_546
H(18) H(14) 2.797 ? . .
H(18) H(15) 3.544 ? . .
H(18) H(17) 3.546 ? . 8_666
H(19) C(10) 3.363 ? . .
H(19) C(17) 3.597 ? . .
H(19) C(18) 3.311 ? . .
H(19) C(19) 3.209 ? . .
H(19) C(20) 3.440 ? . .
H(19) H(6) 2.487 ? . .
H(19) H(14) 3.504 ? . .
H(19) H(33) 3.472 ? . .
H(20) C(31) 3.544 ? . 3_765
H(20) H(6) 3.586 ? . .
H(20) H(7) 3.068 ? . .
H(20) H(21) 3.501 ? . 3_765
H(20) H(29) 3.427 ? . .
H(20) H(29) 2.930 ? . 3_765
H(20) H(30) 3.289 ? . 3_765
H(20) H(31) 3.225 ? . 3_765
H(21) O(2) 2.970 ? . 23_655
H(21) O(2) 3.082 ? . 24_545
H(21) O(3) 2.061 ? . .
H(21) O(3) 3.004 ? . 2_645
H(21) O(3) 1.995 ? . 3_765
H(21) O(4) 3.166 ? . .
H(21) O(4) 2.970 ? . 2_645
H(21) O(4) 1.624 ? . 3_765
H(21) C(21) 2.675 ? . .
H(21) H(20) 3.501 ? . 2_645
H(21) H(21) 3.107 ? . 2_645
H(21) H(21) 3.107 ? . 3_765
H(21) H(22) 3.274 ? . 2_645
H(21) H(23) 3.597 ? . 3_765
H(22) O(1) 2.483 ? . 24_545
H(22) O(2) 3.030 ? . 23_655
H(22) O(2) 1.949 ? . 24_545
H(22) O(3) 3.370 ? . .
H(22) O(3) 2.995 ? . 3_765
H(22) O(4) 3.033 ? . 3_765
H(22) N(1) 3.515 ? . 3_765
H(22) C(1) 2.464 ? . 24_545
H(22) H(10) 3.216 ? . 23_655
H(22) H(11) 3.320 ? . 24_545
H(22) H(21) 3.274 ? . 3_765
H(22) H(23) 3.130 ? . 3_765
H(22) H(24) 3.260 ? . 22_555
H(22) H(25) 3.435 ? . 23_655
H(22) H(25) 3.033 ? . 24_545
H(23) O(1) 3.352 ? . 24_545
H(23) O(2) 1.986 ? . 23_655
H(23) O(2) 3.401 ? . 24_545
H(23) O(3) 3.139 ? . .
H(23) O(3) 3.433 ? . 3_765
H(23) O(4) 2.928 ? . 3_765
H(23) C(1) 3.019 ? . 23_655
H(23) C(9) 3.413 ? . 23_655
H(23) C(13) 3.484 ? . 23_655
H(23) C(14) 2.942 ? . 23_655
H(23) H(10) 2.782 ? . 23_655
H(23) H(21) 3.597 ? . 2_645
H(23) H(22) 3.130 ? . 2_645
H(24) O(1) 3.330 ? . .
H(24) O(1) 3.051 ? . 2_655
H(24) O(1) 1.830 ? . 3_665
H(24) O(2) 3.209 ? . 3_665
H(24) C(1) 3.387 ? . 2_655
H(24) C(1) 2.660 ? . 3_665
H(24) C(14) 3.560 ? . 2_655
H(24) H(10) 2.620 ? . 2_655
H(24) H(10) 3.184 ? . 3_665
H(24) H(22) 3.260 ? . 22_455
H(25) O(1) 1.947 ? . .
H(25) O(1) 2.867 ? . 2_655
H(25) O(1) 3.056 ? . 3_665
H(25) O(2) 2.889 ? . .
H(25) O(2) 3.536 ? . 3_665
H(25) C(1) 2.538 ? . .
H(25) C(1) 3.584 ? . 2_655
H(25) C(1) 3.436 ? . 3_665
H(25) H(10) 2.862 ? . .
H(25) H(10) 2.965 ? . 3_665
H(25) H(22) 3.435 ? . 23_665
H(25) H(22) 3.033 ? . 24_545
H(26) O(1) 3.331 ? . .
H(26) O(1) 1.974 ? . 2_655
H(26) O(1) 3.342 ? . 3_665
H(26) O(2) 3.443 ? . 2_655
H(26) C(1) 2.784 ? . 2_655
H(26) H(10) 2.887 ? . .
H(26) H(10) 3.092 ? . 2_655
H(27) O(2) 3.058 ? . 24_545
H(27) O(3) 3.564 ? . 3_765
H(27) O(4) 3.402 ? . 3_765
H(27) C(1) 3.493 ? . 24_545
H(27) C(16) 3.177 ? . 24_545
H(27) H(11) 2.642 ? . 24_545
H(27) H(12) 3.498 ? . 24_545
H(28) C(12) 3.410 ? . 23_655
H(28) C(13) 2.870 ? . 23_655
H(28) C(14) 3.283 ? . 23_655
H(28) H(3) 3.591 ? . 18_554
H(28) H(9) 2.761 ? . 23_655
H(28) H(10) 3.447 ? . 23_655
H(29) O(3) 2.915 ? . .
H(29) O(3) 2.826 ? . 3_765
H(29) O(4) 1.952 ? . 3_765
H(29) C(21) 3.223 ? . .
H(29) C(23) 3.248 ? . .
H(29) C(28) 3.238 ? . .
H(29) H(7) 3.445 ? . 2_645
H(29) H(20) 3.427 ? . .
H(29) H(20) 2.930 ? . 2_645
H(30) C(10) 3.599 ? . 2_645
H(30) C(11) 3.099 ? . 2_645
H(30) C(31) 2.708 ? . 22_445
H(30) H(7) 2.920 ? . 2_645
H(30) H(20) 3.289 ? . 2_645
H(30) H(30) 2.662 ? . 22_445
H(30) H(31) 3.054 ? . 22_445
H(30) H(32) 2.049 ? . 22_445
H(31) O(2) 3.150 ? . 23_655
H(31) O(3) 3.538 ? . .
H(31) O(4) 3.179 ? . 3_765
H(31) C(31) 3.548 ? . 22_445
H(31) H(11) 3.177 ? . 23_655
H(31) H(20) 3.225 ? . 2_645
H(31) H(30) 3.054 ? . 22_445
H(31) H(32) 3.219 ? . 22_445
H(32) C(11) 3.556 ? . 23_655
H(32) C(12) 3.452 ? . 23_655
H(32) C(30) 3.566 ? . 22_445
H(32) C(31) 2.536 ? . 22_445
H(32) C(32) 3.393 ? . 22_445
H(32) H(30) 2.049 ? . 22_445
H(32) H(31) 3.219 ? . 22_445
H(32) H(32) 2.211 ? . 22_445
H(32) H(34) 2.870 ? . 22_445
H(32) H(35) 3.331 ? . 22_445
H(33) C(27) 3.434 ? . .
H(33) H(4) 2.987 ? . 9_546
H(33) H(19) 3.472 ? . .
H(34) C(7) 3.526 ? . 9_546
H(34) C(11) 3.490 ? . 2_645
H(34) C(12) 3.242 ? . 2_645
H(34) H(3) 3.543 ? . 9_546
H(34) H(4) 3.016 ? . 9_546
H(34) H(7) 3.269 ? . 2_645
H(34) H(8) 2.787 ? . 2_645
H(34) H(32) 2.870 ? . 22_445
H(34) H(35) 3.200 ? . 22_445
H(35) C(32) 3.543 ? . 22_445
H(35) H(3) 3.007 ? . 18_554
H(35) H(32) 3.331 ? . 22_445
H(35) H(34) 3.200 ? . 22_445
H(35) H(35) 2.987 ? . 22_445
H(35) H(42) 3.465 ? . 18_554
H(35) H(43) 3.425 ? . 9_546
H(36) O(1) 3.215 ? . .
H(36) O(1) 3.173 ? . 3_665
H(36) C(1) 3.566 ? . 3_665
H(36) C(3) 3.349 ? . 3_665
H(36) C(8) 3.262 ? . 3_665
H(36) C(14) 3.417 ? . 3_665
H(36) H(5) 3.434 ? . 3_665
H(36) H(10) 2.659 ? . 3_665
H(36) H(14) 3.562 ? . 7_656
H(37) O(1) 2.475 ? . .
H(37) C(1) 3.359 ? . .
H(37) C(3) 3.206 ? . .
H(37) C(4) 3.065 ? . .
H(37) C(5) 3.353 ? . .
H(37) C(8) 3.597 ? . .
H(37) H(1) 3.326 ? . .
H(37) H(10) 3.277 ? . 3_665
H(38) C(6) 3.566 ? . .
H(38) C(7) 3.137 ? . .
H(38) C(8) 3.381 ? . .
H(38) C(36) 3.418 ? . .
H(38) C(38) 3.559 ? . .
H(38) H(4) 3.209 ? . .
H(38) H(5) 3.590 ? . .
H(38) H(13) 3.088 ? . 8_666
H(38) H(14) 3.131 ? . 8_666
H(38) H(41) 3.270 ? . .
H(38) H(42) 3.423 ? . 35_656
H(38) H(44) 3.455 ? . .
H(39) C(4) 3.462 ? . 2_655
H(39) C(5) 2.985 ? . 2_655
H(39) C(6) 3.059 ? . 2_655
H(39) C(36) 3.472 ? . .
H(39) C(38) 3.565 ? . 2_655
H(39) H(2) 3.164 ? . 2_655
H(39) H(3) 3.268 ? . 2_655
H(39) H(13) 3.372 ? . 8_666
H(39) H(14) 3.511 ? . 8_666
H(39) H(41) 3.227 ? . 2_655
H(39) H(43) 3.405 ? . 34_556
H(39) H(44) 3.519 ? . .
H(40) O(1) 3.033 ? . 2_655
H(40) C(4) 3.547 ? . 2_655
H(40) H(10) 2.896 ? . .
H(40) H(14) 3.146 ? . 8_666
H(41) C(6) 2.626 ? . .
H(41) C(7) 3.032 ? . .
H(41) H(3) 2.014 ? . .
H(41) H(3) 3.501 ? . 35_656
H(41) H(4) 2.832 ? . .
H(41) H(38) 3.270 ? . .
H(41) H(39) 3.227 ? . 3_665
H(42) C(6) 3.266 ? . 35_656
H(42) C(7) 3.351 ? . 35_656
H(42) H(3) 2.998 ? . .
H(42) H(3) 2.706 ? . 35_656
H(42) H(4) 2.896 ? . 35_656
H(42) H(13) 3.404 ? . 30_555
H(42) H(35) 3.465 ? . 30_555
H(42) H(38) 3.423 ? . 35_656
H(43) C(6) 2.983 ? . 35_656
H(43) H(3) 3.380 ? . .
H(43) H(3) 2.211 ? . 35_656
H(43) H(35) 3.425 ? . 8_666
H(43) H(39) 3.405 ? . 34_556
H(44) H(13) 2.911 ? . 8_666
H(44) H(13) 2.912 ? . 29_545
H(44) H(38) 3.455 ? . .
H(44) H(38) 3.456 ? . 34_556
H(44) H(39) 3.519 ? . .
H(44) H(39) 3.519 ? . 34_556
H(44) H(41) 3.168 ? . 34_556
H(44) H(43) 2.573 ? . 34_556

loop_
_geom_torsion_atom_site_label_1
_geom_torsion_atom_site_label_2
_geom_torsion_atom_site_label_3
_geom_torsion_atom_site_label_4
_geom_torsion
_geom_torsion_publ_flag
_geom_torsion_site_symmetry_1
_geom_torsion_site_symmetry_2
_geom_torsion_site_symmetry_3
_geom_torsion_site_symmetry_4
O(3) O(3) O(3) O(4) -165(2) ? 2_645 . 3_765 3_765
O(3) O(3) O(3) O(4) -12.7(19) ? 2_645 . 3_765 2_645
O(3) O(3) O(3) C(21) -56.2(17) ? 2_645 . 3_765 .
O(3) O(3) O(3) O(4) 10.3(16) ? 3_765 . 2_645 2_645
O(3) O(3) O(3) O(4) 165(2) ? 3_765 . 2_645 .
O(3) O(3) O(3) C(21) 56(2) ? 3_765 . 2_645 .
O(3) O(3) O(4) C(21) 47(2) ? 2_645 . . .
O(4) O(3) O(3) O(3) -165(2) ? . . 2_645 3_765
O(4) O(3) O(3) O(4) -155(2) ? . . 2_645 2_645
O(4) O(3) O(3) C(21) -109(2) ? . . 2_645 .
O(3) O(3) O(4) O(3) 14(2) ? 2_645 . 3_765 3_765
O(3) O(3) O(4) C(21) -30.8(19) ? 2_645 . 3_765 .
O(4) O(3) O(3) O(3) -13(2) ? 3_765 . 2_645 3_765
O(4) O(3) O(3) O(4) -2(2) ? 3_765 . 2_645 2_645
O(4) O(3) O(3) O(4) 152(3) ? 3_765 . 2_645 .
O(4) O(3) O(3) C(21) 44(2) ? 3_765 . 2_645 .
O(3) O(3) C(21) O(3) 88(3) ? 2_645 . . 3_765
O(3) O(3) C(21) O(4) -43(4) ? 2_645 . . .
O(3) O(3) C(21) C(22) -136(3) ? 2_645 . . .
O(3) O(3) C(21) O(4) 51(4) ? 2_645 . . 2_645
O(3) O(3) C(21) O(4) 138(4) ? 2_645 . . 3_765
C(21) O(3) O(3) O(3) -56(2) ? . . 2_645 3_765
C(21) O(3) O(3) O(4) -46(2) ? . . 2_645 2_645
C(21) O(3) O(3) O(4) 109(2) ? . . 2_645 .
O(3) O(3) O(4) O(3) -13(2) ? 3_765 . . 2_645
O(3) O(3) O(4) C(21) 34(2) ? 3_765 . . .
O(4) O(3) O(3) O(3) 10.3(14) ? . . 3_765 2_645
O(4) O(3) O(3) O(4) -155(2) ? . . 3_765 3_765
O(4) O(3) O(3) O(4) -2(2) ? . . 3_765 2_645
O(4) O(3) O(3) C(21) -45.9(19) ? . . 3_765 .
O(3) O(3) O(4) C(21) -45(2) ? 3_765 . 3_765 .
O(4) O(3) O(3) O(3) 165(2) ? 3_765 . 3_765 2_645
O(4) O(3) O(3) O(4) 152(2) ? 3_765 . 3_765 2_645
O(4) O(3) O(3) C(21) 109(2) ? 3_765 . 3_765 .
O(3) O(3) C(21) O(3) -88(3) ? 3_765 . . 2_645
O(3) O(3) C(21) O(4) -131(3) ? 3_765 . . .
O(3) O(3) C(21) C(22) 136(2) ? 3_765 . . .
O(3) O(3) C(21) O(4) -37(3) ? 3_765 . . 2_645
O(3) O(3) C(21) O(4) 50(4) ? 3_765 . . 3_765
C(21) O(3) O(3) O(3) 56.2(17) ? . . 3_765 2_645
C(21) O(3) O(3) O(4) -109(2) ? . . 3_765 3_765
C(21) O(3) O(3) O(4) 44(2) ? . . 3_765 2_645
O(4) O(3) O(4) O(3) 47(9) ? . . 3_765 3_765
O(4) O(3) O(4) C(21) 2(5) ? . . 3_765 .
O(4) O(3) O(4) O(3) -49(9) ? 3_765 . . 2_645
O(4) O(3) O(4) C(21) -2(5) ? 3_765 . . .
O(4) O(3) C(21) O(3) 43(4) ? . . . 2_645
O(4) O(3) C(21) O(3) 131(3) ? . . . 3_765
O(4) O(3) C(21) C(22) -93(3) ? . . . .
O(4) O(3) C(21) O(4) 94(4) ? . . . 2_645
O(4) O(3) C(21) O(4) -179(3) ? . . . 3_765
C(21) O(3) O(4) O(3) -47(2) ? . . . 2_645
O(4) O(3) C(21) O(3) -138(4) ? 3_765 . . 2_645
O(4) O(3) C(21) O(3) -50(4) ? 3_765 . . 3_765
O(4) O(3) C(21) O(4) 179(3) ? 3_765 . . .
O(4) O(3) C(21) C(22) 86(4) ? 3_765 . . .
O(4) O(3) C(21) O(4) -88(4) ? 3_765 . . 2_645
C(21) O(3) O(4) O(3) 45(2) ? . . 3_765 3_765
O(3) O(4) C(21) O(3) -117(3) ? . . . 2_645
O(3) O(4) C(21) O(3) -64(5) ? . . . 3_765
O(3) O(4) C(21) C(22) 122(2) ? . . . .
O(3) O(4) C(21) O(4) -118(3) ? . . . 2_645
O(3) O(4) C(21) O(4) 1(2) ? . . . 3_765
O(3) O(4) C(21) O(3) 117(3) ? 2_645 . . .
O(3) O(4) C(21) O(3) 52(4) ? 2_645 . . 3_765
O(3) O(4) C(21) C(22) -121.8(18) ? 2_645 . . .
O(3) O(4) C(21) O(4) -1(3) ? 2_645 . . 2_645
O(3) O(4) C(21) O(4) 118(4) ? 2_645 . . 3_765
C(33) N(2) C(33) C(33) -69(2) ? . . 2_655 3_665
C(33) N(2) C(33) C(34) -34.2(19) ? . . 2_655 .
C(33) N(2) C(33) C(35) -3(26) ? . . 2_655 .
C(33) N(2) C(33) C(34) 34(2) ? 2_655 . . .
C(33) N(2) C(33) C(33) 69(2) ? 2_655 . . 3_665
C(33) N(2) C(33) C(35) 64(41) ? 2_655 . . 3_665
C(33) N(2) C(33) C(33) 68.6(18) ? . . 3_665 2_655
C(33) N(2) C(33) C(34) 34.3(14) ? . . 3_665 .
C(33) N(2) C(33) C(35) 65(22) ? . . 3_665 2_655
C(33) N(2) C(33) C(34) -34.4(19) ? 3_665 . . .
C(33) N(2) C(33) C(33) -69(2) ? 3_665 . . 2_655
C(33) N(2) C(33) C(35) -4(37) ? 3_665 . . 3_665
C(33) N(2) C(33) C(33) -68.6(18) ? 2_655 . 3_665 .
C(33) N(2) C(33) C(34) -34.2(13) ? 2_655 . 3_665 .
C(33) N(2) C(33) C(35) -4(21) ? 2_655 . 3_665 2_655
C(33) N(2) C(33) C(33) 69(2) ? 3_665 . 2_655 .
C(33) N(2) C(33) C(34) 34.3(17) ? 3_665 . 2_655 .
C(33) N(2) C(33) C(35) 65(33) ? 3_665 . 2_655 .
O(1) C(1) C(2) C(3) -14.1(6) ? . . . .
O(1) C(1) C(2) C(9) -134.3(5) ? . . . .
O(1) C(1) C(2) C(15) 106.2(6) ? . . . .
O(2) C(1) C(2) C(3) 165.0(5) ? . . . .
O(2) C(1) C(2) C(9) 44.9(7) ? . . . .
O(2) C(1) C(2) C(15) -74.6(6) ? . . . .
C(1) C(2) C(3) C(4) 59.2(7) ? . . . .
C(1) C(2) C(3) C(8) -122.0(6) ? . . . .
C(1) C(2) C(9) C(10) -142.1(6) ? . . . .
C(1) C(2) C(9) C(14) 41.6(7) ? . . . .
C(1) C(2) C(15) C(16) 39.2(8) ? . . . .
C(1) C(2) C(15) C(20) -141.9(6) ? . . . .
C(3) C(2) C(9) C(10) 97.7(6) ? . . . .
C(3) C(2) C(9) C(14) -78.6(7) ? . . . .
C(9) C(2) C(3) C(4) 177.5(6) ? . . . .
C(9) C(2) C(3) C(8) -3.7(9) ? . . . .
C(3) C(2) C(15) C(16) 160.0(7) ? . . . .
C(3) C(2) C(15) C(20) -21.1(8) ? . . . .
C(15) C(2) C(3) C(4) -60.4(8) ? . . . .
C(15) C(2) C(3) C(8) 118.4(6) ? . . . .
C(9) C(2) C(15) C(16) -78.1(8) ? . . . .
C(9) C(2) C(15) C(20) 100.8(6) ? . . . .
C(15) C(2) C(9) C(10) -23.9(7) ? . . . .
C(15) C(2) C(9) C(14) 159.7(5) ? . . . .
C(2) C(3) C(4) C(5) 178.9(7) ? . . . .
C(2) C(3) C(8) C(7) -178.7(7) ? . . . .
C(4) C(3) C(8) C(7) 0.0(10) ? . . . .
C(8) C(3) C(4) C(5) 0.1(9) ? . . . .
C(3) C(4) C(5) C(6) 0.4(10) ? . . . .
C(4) C(5) C(6) C(7) -0.9(15) ? . . . .
C(5) C(6) C(7) C(8) 0.9(14) ? . . . .
C(6) C(7) C(8) C(3) -0.5(11) ? . . . .
C(2) C(9) C(10) C(11) -175.7(5) ? . . . .
C(2) C(9) C(14) C(13) 176.3(5) ? . . . .
C(10) C(9) C(14) C(13) -0.1(7) ? . . . .
C(14) C(9) C(10) C(11) 0.7(9) ? . . . .
C(9) C(10) C(11) C(12) -1.3(10) ? . . . .
C(10) C(11) C(12) C(13) 1.4(10) ? . . . .
C(11) C(12) C(13) C(14) -0.8(10) ? . . . .
C(12) C(13) C(14) C(9) 0.2(7) ? . . . .
C(2) C(15) C(16) C(17) 179.1(8) ? . . . .
C(2) C(15) C(20) C(19) -179.0(6) ? . . . .
C(16) C(15) C(20) C(19) -0.1(8) ? . . . .
C(20) C(15) C(16) C(17) 0.2(9) ? . . . .
C(15) C(16) C(17) C(18) -0.1(14) ? . . . .
C(16) C(17) C(18) C(19) -0.2(13) ? . . . .
C(17) C(18) C(19) C(20) 0.3(11) ? . . . .
C(18) C(19) C(20) C(15) -0.1(9) ? . . . .
O(3) C(21) C(22) C(23) -95(3) ? . . . .
O(3) C(21) C(22) C(23) 25(3) ? . . . 2_645
O(3) C(21) C(22) C(23) 145(3) ? . . . 3_765
O(3) C(21) C(22) C(23) 145(3) ? 2_645 . . .
O(3) C(21) C(22) C(23) -95(3) ? 2_645 . . 2_645
O(3) C(21) C(22) C(23) 25(3) ? 2_645 . . 3_765
O(3) C(21) C(22) C(23) 25(2) ? 3_765 . . .
O(3) C(21) C(22) C(23) 145(2) ? 3_765 . . 2_645
O(3) C(21) C(22) C(23) -95(2) ? 3_765 . . 3_765
O(4) C(21) C(22) C(23) -161(4) ? . . . .
O(4) C(21) C(22) C(23) -41(4) ? . . . 2_645
O(4) C(21) C(22) C(23) 79(4) ? . . . 3_765
O(4) C(21) C(22) C(23) 79(2) ? 2_645 . . .
O(4) C(21) C(22) C(23) -161(2) ? 2_645 . . 2_645
O(4) C(21) C(22) C(23) -41(2) ? 2_645 . . 3_765
O(4) C(21) C(22) C(23) -41(4) ? 3_765 . . .
O(4) C(21) C(22) C(23) 79(4) ? 3_765 . . 2_645
O(4) C(21) C(22) C(23) -161(4) ? 3_765 . . 3_765
C(21) C(22) C(23) C(24) 137.1(4) ? . . . .
C(21) C(22) C(23) C(28) -47.0(5) ? . . . .
C(21) C(22) C(23) C(24) 137.1(4) ? . . 2_645 2_645
C(21) C(22) C(23) C(28) -47.0(5) ? . . 2_645 2_645
C(21) C(22) C(23) C(24) 137.1(5) ? . . 3_765 3_765
C(21) C(22) C(23) C(28) -47.0(6) ? . . 3_765 3_765
C(23) C(22) C(23) C(24) -103.8(5) ? . . 2_645 2_645
C(23) C(22) C(23) C(28) 72.1(7) ? . . 2_645 2_645
C(23) C(22) C(23) C(24) 18.0(7) ? 2_645 . . .
C(23) C(22) C(23) C(28) -166.1(5) ? 2_645 . . .
C(23) C(22) C(23) C(24) 18.0(8) ? . . 3_765 3_765
C(23) C(22) C(23) C(28) -166.1(6) ? . . 3_765 3_765
C(23) C(22) C(23) C(24) -103.8(5) ? 3_765 . . .
C(23) C(22) C(23) C(28) 72.1(7) ? 3_765 . . .
C(23) C(22) C(23) C(24) -103.8(6) ? 2_645 . 3_765 3_765
C(23) C(22) C(23) C(28) 72.1(7) ? 2_645 . 3_765 3_765
C(23) C(22) C(23) C(24) 18.0(7) ? 3_765 . 2_645 2_645
C(23) C(22) C(23) C(28) -166.1(5) ? 3_765 . 2_645 2_645
C(22) C(23) C(24) C(25) 177.0(5) ? . . . .
C(22) C(23) C(28) C(27) -176.8(6) ? . . . .
C(24) C(23) C(28) C(27) -0.8(9) ? . . . .
C(28) C(23) C(24) C(25) 1.0(8) ? . . . .
C(23) C(24) C(25) C(26) -0.8(9) ? . . . .
C(24) C(25) C(26) C(27) 0.3(9) ? . . . .
C(25) C(26) C(27) C(28) -0.0(10) ? . . . .
C(26) C(27) C(28) C(23) 0.3(7) ? . . . .
N(1) C(29) C(30) C(31) -76.1(13) ? . . . .
N(1) C(29) C(30) C(32) 169.2(12) ? . . . .
N(2) C(33) C(33) C(33) 72.7(13) ? . . 2_655 3_665
N(2) C(33) C(33) C(34) 145(2) ? . . 2_655 .
N(2) C(33) C(33) C(35) 180(2) ? . . 2_655 .
N(2) C(33) C(33) C(33) -72.6(11) ? . . 3_665 2_655
N(2) C(33) C(33) C(34) -144.4(16) ? . . 3_665 .
N(2) C(33) C(33) C(35) -176(2) ? . . 3_665 2_655
N(2) C(33) C(34) C(33) -35(2) ? . . . 2_655
N(2) C(33) C(34) C(33) 34.7(19) ? . . . 3_665
N(2) C(33) C(34) C(35) -66(2) ? . . . .
N(2) C(33) C(34) C(35) 63(2) ? . . . 2_655
N(2) C(33) C(34) C(35) 178(2) ? . . . 3_665
N(2) C(33) C(35) C(34) -31(36) ? . . 3_665 .
C(33) C(33) C(33) N(2) 72.6(11) ? 2_655 . 3_665 .
C(33) C(33) C(33) C(34) -71.8(12) ? 2_655 . 3_665 .
C(33) C(33) C(33) C(35) -103(2) ? 2_655 . 3_665 2_655
C(33) C(33) C(33) N(2) -72.7(13) ? 3_665 . 2_655 .
C(33) C(33) C(33) C(34) 71.9(14) ? 3_665 . 2_655 .
C(33) C(33) C(33) C(35) 107(2) ? 3_665 . 2_655 .
C(33) C(33) C(34) C(33) 69(2) ? 2_655 . . 3_665
C(33) C(33) C(34) C(35) -32(2) ? 2_655 . . .
C(33) C(33) C(34) C(35) 97(2) ? 2_655 . . 2_655
C(33) C(33) C(34) C(35) -148(2) ? 2_655 . . 3_665
C(34) C(33) C(33) N(2) -145(2) ? . . 2_655 .
C(34) C(33) C(33) C(33) -71.9(14) ? . . 2_655 3_665
C(34) C(33) C(33) C(35) 35(2) ? . . 2_655 .
C(33) C(33) C(35) C(34) 31(2) ? 2_655 . 3_665 .
C(35) C(33) C(33) N(2) -176(3) ? 3_665 . 2_655 .
C(35) C(33) C(33) C(33) -103(2) ? 3_665 . 2_655 3_665
C(35) C(33) C(33) C(34) -31(2) ? 3_665 . 2_655 .
C(35) C(33) C(33) C(35) 4(4) ? 3_665 . 2_655 .
C(33) C(33) C(34) C(33) -69(2) ? 3_665 . . 2_655
C(33) C(33) C(34) C(35) -101.0(17) ? 3_665 . . .
C(33) C(33) C(34) C(35) 28.1(16) ? 3_665 . . 2_655
C(33) C(33) C(34) C(35) 143(2) ? 3_665 . . 3_665
C(34) C(33) C(33) N(2) 144.4(16) ? . . 3_665 .
C(34) C(33) C(33) C(33) 71.8(12) ? . . 3_665 2_655
C(34) C(33) C(33) C(35) -31.4(17) ? . . 3_665 2_655
C(33) C(33) C(35) C(34) -35.3(16) ? 3_665 . 3_665 .
C(35) C(33) C(33) N(2) 179.7(18) ? 3_665 . 3_665 .
C(35) C(33) C(33) C(33) 107(2) ? 3_665 . 3_665 2_655
C(35) C(33) C(33) C(34) 35.3(16) ? 3_665 . 3_665 .
C(35) C(33) C(33) C(35) 4(3) ? 3_665 . 3_665 2_655
C(35) C(33) C(34) C(33) 148(2) ? 3_665 . . 2_655
C(35) C(33) C(34) C(33) -143(2) ? 3_665 . . 3_665
C(35) C(33) C(34) C(35) 116.1(13) ? 3_665 . . .
C(35) C(33) C(34) C(35) -114.8(13) ? 3_665 . . 2_655
C(33) C(34) C(35) C(33) 31.5(19) ? . . . 2_655
C(33) C(34) C(35) C(33) -28(2) ? 2_655 . 3_665 .
C(33) C(34) C(35) C(33) -27.9(19) ? 3_665 . . 2_655
C(33) C(34) C(35) C(33) 32(2) ? 3_665 . 3_665 .
C(35) C(34) C(35) C(33) -90(2) ? 2_655 . . 2_655
C(35) C(34) C(35) C(33) -90(2) ? . . 3_665 .
C(35) C(34) C(35) C(33) 92(2) ? 3_665 . . 2_655
C(35) C(34) C(35) C(33) 92(2) ? 2_655 . 3_665 .
